data_7101989
loop_
_publ_author_name
'Marson, Charles M'
'Edaan, Esra'
'Morrell, James M'
'Coles, Simon J'
'Hursthouse, Michael B'
'Davies, David T'

_publ_section_title
;
 A catalytic asymmetric protocol for the enantioselective synthesis of
 3(2H)-furanones.
;
_journal_issue 24
_journal_name_full 'Chemical communications (Cambridge, England)'
_journal_page_first 2494
_journal_page_last 2496
_journal_paper_doi 10.1039/b701548h
_journal_year 2007
_chemical_absolute_configuration syn
_chemical_formula_sum 'C14 H16 O3'
_chemical_formula_weight 232.27
_chemical_name_systematic
;
?
;
_space_group_IT_number 19
_symmetry_cell_setting orthorhombic
_symmetry_space_group_name_Hall 'P 2ac 2ab'
_symmetry_space_group_name_H-M 'P 21 21 21'
_atom_sites_solution_hydrogens geom
_atom_sites_solution_primary direct
_atom_sites_solution_secondary difmap
_audit_creation_date 2005-01-11T20:05:14-00:00
_audit_creation_method 'WinGX routine CIF_UPDATE'
_cell_angle_alpha 90
_cell_angle_beta 90
_cell_angle_gamma 90
_cell_formula_units_Z 4
_cell_length_a 6.2521(3)
_cell_length_b 9.3237(17)
_cell_length_c 20.809(4)
_cell_measurement_temperature 120(2)
_cell_volume 1213.0(3)
_computing_cell_refinement 'DENZO, COLLECT'
_computing_data_reduction 'DENZO, COLLECT'
_computing_molecular_graphics 'PLATON (Spek, 1990)'
_computing_structure_refinement 'SHELXL-97 (Sheldrick, 1997)'
_computing_structure_solution 'SHELXS-97 (Sheldrick, 1997)'
_diffrn_ambient_temperature 120(2)
_diffrn_detector_area_resol_mean 9.091
_diffrn_measured_fraction_theta_full 0.995
_diffrn_measured_fraction_theta_max 0.995
_diffrn_measurement_device_type 'Bruker-Nonius KappaCCD Area Detector'
_diffrn_measurement_method '\f and \w scans'
_diffrn_radiation_monochromator graphite
_diffrn_radiation_type MoK\a
_diffrn_radiation_wavelength 0.71073
_diffrn_reflns_av_R_equivalents 0.0356
_diffrn_reflns_av_unetI/netI 0.0188
_diffrn_reflns_limit_h_max 7
_diffrn_reflns_limit_h_min -8
_diffrn_reflns_limit_k_max 12
_diffrn_reflns_limit_k_min -11
_diffrn_reflns_limit_l_max 24
_diffrn_reflns_limit_l_min -27
_diffrn_reflns_number 27007
_diffrn_reflns_theta_full 27.48
_diffrn_reflns_theta_max 27.48
_diffrn_reflns_theta_min 2.93
_diffrn_standards_decay_% 0
_diffrn_standards_number 0
_exptl_absorpt_coefficient_mu 0.089
_exptl_absorpt_correction_T_max 0.9895
_exptl_absorpt_correction_T_min 0.9705
_exptl_absorpt_correction_type multi-scan
_exptl_absorpt_process_details 'SADABS V2.10 (Sheldrick, G.M., 2003)'
_exptl_crystal_colour colourless
_exptl_crystal_density_diffrn 1.272
_exptl_crystal_density_method 'not measured'
_exptl_crystal_description slab
_exptl_crystal_F_000 496
_exptl_crystal_size_max 0.34
_exptl_crystal_size_mid 0.15
_exptl_crystal_size_min 0.12
_refine_diff_density_max 0.222
_refine_diff_density_min -0.165
_refine_diff_density_rms 0.035
_refine_ls_abs_structure_details 'Flack H D (1983), Acta Cryst. A39, 876-881'
_refine_ls_abs_structure_Flack 0.7(8)
_refine_ls_extinction_coef 0.037(11)
_refine_ls_extinction_expression Fc^*^=kFc[1+0.001xFc^2^\l^3^/sin(2\q)]^-1/4^
_refine_ls_extinction_method SHELXL
_refine_ls_goodness_of_fit_ref 0.984
_refine_ls_hydrogen_treatment constr
_refine_ls_matrix_type full
_refine_ls_number_parameters 158
_refine_ls_number_reflns 2773
_refine_ls_number_restraints 0
_refine_ls_restrained_S_all 0.984
_refine_ls_R_factor_all 0.0318
_refine_ls_R_factor_gt 0.0306
_refine_ls_shift/su_max 0.003
_refine_ls_shift/su_mean 0.001
_refine_ls_structure_factor_coef Fsqd
_refine_ls_weighting_details 'calc w=1/[\s^2^(Fo^2^)+(0.0887P)^2^+0.1209P] where P=(Fo^2^+2Fc^2^)/3'
_refine_ls_weighting_scheme calc
_refine_ls_wR_factor_gt 0.1038
_refine_ls_wR_factor_ref 0.1059
_reflns_number_gt 2695
_reflns_number_total 2773
_reflns_threshold_expression >2sigma(I)
_cod_data_source_file b701548h.txt
_cod_data_source_block 5src0001
_cod_depositor_comments
;
The following automatic conversions were performed:
'_symmetry_cell_setting' value 'Orthorhombic' changed to 'orthorhombic'
according to '/home/saulius/struct/CIF-dictionaries/cif_core.dic'
dictionary named 'cif_core.dic' version 2.4.1 from 2010-06-29.

Automatic conversion script
Id: cif_fix_enum 1527 2010-12-29 10:47:43Z saulius 
;
_cod_original_sg_symbol_H-M P2(1)2(1)2(1)
_cod_database_code 7101989

loop_
_symmetry_equiv_pos_as_xyz
'x, y, z'
'-x+1/2, -y, z+1/2'
'-x, y+1/2, -z+1/2'
'x+1/2, -y+1/2, -z'

loop_
_atom_site_label
_atom_site_type_symbol
_atom_site_fract_x
_atom_site_fract_y
_atom_site_fract_z
_atom_site_U_iso_or_equiv
_atom_site_adp_type
_atom_site_occupancy
_atom_site_symmetry_multiplicity
_atom_site_calc_flag
_atom_site_refinement_flags
C1 C 0.06108(19) 0.25320(13) 0.10894(5) 0.0172(3) Uani 1 1 d .
C2 C -0.02611(19) 0.40121(13) 0.09119(6) 0.0182(2) Uani 1 1 d .
C3 C -0.1612(2) 0.44441(12) 0.14328(6) 0.0198(3) Uani 1 1 d .
H3 H -0.2373 0.5323 0.1466 0.024 Uiso 1 1 calc R
C4 C -0.16036(19) 0.33647(13) 0.18691(6) 0.0178(3) Uani 1 1 d .
C5 C 0.3014(2) 0.26072(15) 0.11874(6) 0.0231(3) Uani 1 1 d .
H5A H 0.336 0.3427 0.1463 0.035 Uiso 1 1 calc R
H5B H 0.3722 0.2723 0.077 0.035 Uiso 1 1 calc R
H5C H 0.3511 0.1721 0.1392 0.035 Uiso 1 1 calc R
C6 C -0.01273(19) 0.14065(13) 0.06059(5) 0.0170(2) Uani 1 1 d .
H6 H 0.0388 0.17 0.017 0.02 Uiso 1 1 calc R
C7 C 0.0685(2) -0.00996(13) 0.07409(6) 0.0218(3) Uani 1 1 d .
H7A H 0.0108 -0.0431 0.1158 0.026 Uiso 1 1 calc R
H7B H 0.2265 -0.0079 0.0775 0.026 Uiso 1 1 calc R
C8 C 0.0038(2) -0.11525(14) 0.02181(7) 0.0270(3) Uani 1 1 d .
H8A H -0.1522 -0.1147 0.0171 0.041 Uiso 1 1 calc R
H8B H 0.0515 -0.2118 0.0336 0.041 Uiso 1 1 calc R
H8C H 0.0702 -0.0871 -0.0189 0.041 Uiso 1 1 calc R
C9 C -0.2738(2) 0.32514(13) 0.24828(6) 0.0182(3) Uani 1 1 d .
C10 C -0.2255(2) 0.21464(14) 0.29127(6) 0.0211(3) Uani 1 1 d .
H10 H -0.1165 0.1472 0.2814 0.025 Uiso 1 1 calc R
C11 C -0.3385(2) 0.20414(14) 0.34874(6) 0.0250(3) Uani 1 1 d .
H11 H -0.3047 0.1302 0.3785 0.03 Uiso 1 1 calc R
C12 C -0.4999(2) 0.30115(14) 0.36275(6) 0.0255(3) Uani 1 1 d .
H12 H -0.5782 0.2922 0.4017 0.031 Uiso 1 1 calc R
C13 C -0.5477(2) 0.41146(15) 0.32020(6) 0.0248(3) Uani 1 1 d .
H13 H -0.6581 0.478 0.33 0.03 Uiso 1 1 calc R
C14 C -0.4335(2) 0.42368(13) 0.26350(6) 0.0218(3) Uani 1 1 d .
H14 H -0.4643 0.5 0.2347 0.026 Uiso 1 1 calc R
O1 O -0.03766(14) 0.22301(9) 0.17113(4) 0.0176(2) Uani 1 1 d .
O2 O 0.02104(16) 0.46466(10) 0.04143(4) 0.0232(2) Uani 1 1 d .
O3 O -0.23970(14) 0.14826(10) 0.06091(4) 0.0215(2) Uani 1 1 d .
H3A H -0.2883 0.1047 0.0287 0.032 Uiso 1 1 calc R

loop_
_atom_site_aniso_label
_atom_site_aniso_U_11
_atom_site_aniso_U_22
_atom_site_aniso_U_33
_atom_site_aniso_U_23
_atom_site_aniso_U_13
_atom_site_aniso_U_12
C1 0.0165(6) 0.0201(5) 0.0151(5) 0.0002(4) 0.0008(4) 0.0004(4)
C2 0.0179(5) 0.0180(5) 0.0188(5) -0.0011(4) -0.0008(4) 0.0000(4)
C3 0.0210(6) 0.0184(5) 0.0199(5) -0.0014(4) 0.0022(5) 0.0023(4)
C4 0.0161(5) 0.0194(5) 0.0180(5) -0.0028(4) -0.0014(4) 0.0003(5)
C5 0.0172(6) 0.0267(6) 0.0256(6) -0.0011(5) -0.0031(5) -0.0003(5)
C6 0.0147(5) 0.0208(5) 0.0155(5) 0.0002(4) -0.0001(4) 0.0014(4)
C7 0.0237(6) 0.0206(6) 0.0212(6) -0.0022(5) -0.0020(5) 0.0039(5)
C8 0.0311(7) 0.0216(6) 0.0284(6) -0.0060(5) -0.0010(6) 0.0023(5)
C9 0.0184(6) 0.0203(6) 0.0158(5) -0.0029(4) -0.0007(4) -0.0017(5)
C10 0.0246(6) 0.0192(5) 0.0194(6) -0.0018(5) 0.0001(5) -0.0007(5)
C11 0.0353(7) 0.0222(6) 0.0175(5) 0.0003(5) -0.0001(5) -0.0036(5)
C12 0.0299(7) 0.0275(6) 0.0190(5) -0.0035(5) 0.0059(5) -0.0079(5)
C13 0.0249(6) 0.0264(6) 0.0230(6) -0.0048(5) 0.0034(5) 0.0000(5)
C14 0.0242(6) 0.0222(6) 0.0190(6) -0.0014(5) 0.0006(4) 0.0020(5)
O1 0.0201(4) 0.0184(4) 0.0142(4) -0.0004(3) 0.0011(3) 0.0036(3)
O2 0.0258(5) 0.0223(4) 0.0215(4) 0.0031(3) 0.0051(4) 0.0022(4)
O3 0.0158(4) 0.0263(5) 0.0225(4) -0.0050(4) -0.0022(3) 0.0028(3)

loop_
_atom_type_symbol
_atom_type_description
_atom_type_scat_dispersion_real
_atom_type_scat_dispersion_imag
_atom_type_scat_source
C C 0.0033 0.0016 'International Tables Vol C Tables 4.2.6.8 and 6.1.1.4'
H H 0 0 'International Tables Vol C Tables 4.2.6.8 and 6.1.1.4'
O O 0.0106 0.006 'International Tables Vol C Tables 4.2.6.8 and 6.1.1.4'

loop_
_geom_angle_atom_site_label_1
_geom_angle_atom_site_label_2
_geom_angle_atom_site_label_3
_geom_angle
O1 C1 C5 107.95(10)
O1 C1 C6 108.89(9)
C5 C1 C6 114.83(10)
O1 C1 C2 103.72(9)
C5 C1 C2 110.10(10)
C6 C1 C2 110.72(9)
O2 C2 C3 130.09(12)
O2 C2 C1 123.56(11)
C3 C2 C1 106.34(10)
C4 C3 C2 107.20(10)
C4 C3 H3 126.4
C2 C3 H3 126.4
O1 C4 C3 114.96(10)
O1 C4 C9 115.57(10)
C3 C4 C9 129.47(11)
C1 C5 H5A 109.5
C1 C5 H5B 109.5
H5A C5 H5B 109.5
C1 C5 H5C 109.5
H5A C5 H5C 109.5
H5B C5 H5C 109.5
O3 C6 C7 112.29(10)
O3 C6 C1 105.35(9)
C7 C6 C1 114.37(10)
O3 C6 H6 108.2
C7 C6 H6 108.2
C1 C6 H6 108.2
C6 C7 C8 112.05(10)
C6 C7 H7A 109.2
C8 C7 H7A 109.2
C6 C7 H7B 109.2
C8 C7 H7B 109.2
H7A C7 H7B 107.9
C7 C8 H8A 109.5
C7 C8 H8B 109.5
H8A C8 H8B 109.5
C7 C8 H8C 109.5
H8A C8 H8C 109.5
H8B C8 H8C 109.5
C14 C9 C10 119.69(11)
C14 C9 C4 119.84(11)
C10 C9 C4 120.46(11)
C11 C10 C9 119.49(12)
C11 C10 H10 120.3
C9 C10 H10 120.3
C12 C11 C10 120.26(12)
C12 C11 H11 119.9
C10 C11 H11 119.9
C11 C12 C13 120.38(12)
C11 C12 H12 119.8
C13 C12 H12 119.8
C14 C13 C12 119.54(13)
C14 C13 H13 120.2
C12 C13 H13 120.2
C13 C14 C9 120.62(12)
C13 C14 H14 119.7
C9 C14 H14 119.7
C4 O1 C1 107.77(9)
C6 O3 H3A 109.5

loop_
_geom_bond_atom_site_label_1
_geom_bond_atom_site_label_2
_geom_bond_distance
C1 O1 1.4612(14)
C1 C5 1.5178(16)
C1 C6 1.5252(16)
C1 C2 1.5290(17)
C2 O2 1.2285(15)
C2 C3 1.4322(17)
C3 C4 1.3555(17)
C3 H3 0.95
C4 O1 1.3474(14)
C4 C9 1.4645(17)
C5 H5A 0.98
C5 H5B 0.98
C5 H5C 0.98
C6 O3 1.4208(15)
C6 C7 1.5196(16)
C6 H6 1
C7 C8 1.5203(17)
C7 H7A 0.99
C7 H7B 0.99
C8 H8A 0.98
C8 H8B 0.98
C8 H8C 0.98
C9 C14 1.3935(18)
C9 C10 1.3973(17)
C10 C11 1.3923(18)
C10 H10 0.95
C11 C12 1.386(2)
C11 H11 0.95
C12 C13 1.3897(19)
C12 H12 0.95
C13 C14 1.3839(18)
C13 H13 0.95
C14 H14 0.95
O3 H3A 0.84

loop_
_cod_related_entry_id
_cod_related_entry_database
_cod_related_entry_code
1 ChemSpider 21198042
